data_4080146
loop_
_publ_author_name
'Fourmy, K\'evin'
'Mallet-Ladeira, Sonia'
'Dechy-Cabaret, Odile'
'Gouygou, Maryse'

_publ_section_title
;
 Gold Phosphole Complexes as Efficient Catalysts for Alkyne Activation
;
_journal_issue 6
_journal_name_full Organometallics
_journal_page_first 1571
_journal_page_last 1574
_journal_paper_doi 10.1021/om301244m
_journal_volume 32
_journal_year 2013
_chemical_compound_source 'synthesis as described'
_chemical_formula_moiety 'C14 H17 Au Cl P'
_chemical_formula_sum 'C14 H17 Au Cl P'
_chemical_formula_weight 448.67
_chemical_name_systematic
;
 ?
;
_space_group_IT_number 14
_symmetry_cell_setting monoclinic
_symmetry_Int_Tables_number 14
_symmetry_space_group_name_Hall '-P 2yn'
_symmetry_space_group_name_H-M 'P 1 21/n 1'
_atom_sites_solution_hydrogens geom
_atom_sites_solution_primary direct
_atom_sites_solution_secondary difmap
_cell_angle_alpha 90
_cell_angle_beta 90.181(2)
_cell_angle_gamma 90
_cell_formula_units_Z 4
_cell_length_a 8.6475(2)
_cell_length_b 12.3083(3)
_cell_length_c 13.4670(3)
_cell_measurement_reflns_used 11062
_cell_measurement_temperature 180(2)
_cell_measurement_theta_max 31.3591
_cell_measurement_theta_min 3.2423
_cell_measurement_wavelength 0.71073
_cell_volume 1433.37(6)
_computing_cell_refinement 'CrysAlis RED, Oxford Diffraction Ltd.'
_computing_data_collection 'CrysAlis CCD, Oxford Diffraction Ltd.'
_computing_data_reduction 'CrysAlis RED, Oxford Diffraction Ltd.'
_computing_molecular_graphics 'Ortep-3 for Windows (Farrugia, 1997)'
_computing_publication_material 'WinGX publication routines (Farrugia, 1999)'
_computing_structure_refinement 'SHELXL-97 (Sheldrick, 2008)'
_computing_structure_solution 'SIR92 (Giacovazzo et al, 1993)'
_diffrn_ambient_temperature 180(2)
_diffrn_measured_fraction_theta_full 0.984
_diffrn_measured_fraction_theta_max 0.984
_diffrn_measurement_device_type 'Oxford-Diffraction XCALIBUR'
_diffrn_measurement_method \w-\f
_diffrn_radiation_monochromator graphite
_diffrn_radiation_probe x-ray
_diffrn_radiation_source 'Enhance (Mo) X-ray Source'
_diffrn_radiation_type MoK\a
_diffrn_radiation_wavelength 0.71073
_diffrn_reflns_av_R_equivalents 0.0391
_diffrn_reflns_av_unetI/netI 0.0278
_diffrn_reflns_limit_h_max 12
_diffrn_reflns_limit_h_min -12
_diffrn_reflns_limit_k_max 17
_diffrn_reflns_limit_k_min -11
_diffrn_reflns_limit_l_max 19
_diffrn_reflns_limit_l_min -19
_diffrn_reflns_number 12101
_diffrn_reflns_theta_full 30.51
_diffrn_reflns_theta_max 30.51
_diffrn_reflns_theta_min 3.25
_diffrn_standards_decay_% 0
_diffrn_standards_interval_count 0
_diffrn_standards_interval_time 0
_diffrn_standards_number 0
_exptl_absorpt_coefficient_mu 10.537
_exptl_absorpt_correction_T_max 0.200
_exptl_absorpt_correction_T_min 0.060
_exptl_absorpt_correction_type numerical
_exptl_absorpt_process_details
;
        [(a) W. R. Busing and H. A. Levy, Acta Crystallogr. 1957, 10, 180-182. 
(b) P. Coppens, L. Leiserowitz and D. Rabinovich, Acta Crystallogr. 
1965, 18, 1035-1038]
;
_exptl_crystal_colour colourless
_exptl_crystal_density_diffrn 2.079
_exptl_crystal_density_method 'not measured'
_exptl_crystal_description block
_exptl_crystal_F_000 848
_exptl_crystal_size_max 0.4
_exptl_crystal_size_mid 0.24
_exptl_crystal_size_min 0.16
_refine_diff_density_max 2.399
_refine_diff_density_min -4.055
_refine_diff_density_rms 0.22
_refine_ls_extinction_coef 0.0028(5)
_refine_ls_extinction_expression Fc^*^=kFc[1+0.001xFc^2^\l^3^/sin(2\q)]^-1/4^
_refine_ls_extinction_method SHELXL
_refine_ls_goodness_of_fit_ref 1.062
_refine_ls_hydrogen_treatment constr
_refine_ls_matrix_type full
_refine_ls_number_parameters 159
_refine_ls_number_reflns 4302
_refine_ls_number_restraints 0
_refine_ls_restrained_S_all 1.062
_refine_ls_R_factor_all 0.0468
_refine_ls_R_factor_gt 0.0443
_refine_ls_shift/su_max 0.004
_refine_ls_shift/su_mean 0
_refine_ls_structure_factor_coef Fsqd
_refine_ls_weighting_details 'calc w=1/[\s^2^(Fo^2^)+(0.0883P)^2^+1.2854P] where P=(Fo^2^+2Fc^2^)/3'
_refine_ls_weighting_scheme calc
_refine_ls_wR_factor_gt 0.1231
_refine_ls_wR_factor_ref 0.1252
_reflns_number_gt 3907
_reflns_number_total 4302
_reflns_threshold_expression >2sigma(I)
_cod_data_source_file om301244m_si_002.cif
_cod_data_source_block '[Au(TMP)Cl]'
_cod_original_sg_symbol_H-M 'P 21/n'
_cod_database_code 4080146

loop_
_symmetry_equiv_pos_as_xyz
'x, y, z'
'-x+1/2, y+1/2, -z+1/2'
'-x, -y, -z'
'x-1/2, -y-1/2, z-1/2'

loop_
_atom_site_label
_atom_site_type_symbol
_atom_site_fract_x
_atom_site_fract_y
_atom_site_fract_z
_atom_site_U_iso_or_equiv
_atom_site_adp_type
_atom_site_occupancy
_atom_site_symmetry_multiplicity
_atom_site_calc_flag
_atom_site_refinement_flags
C1 C 0.3515(6) 0.3264(4) 0.3521(4) 0.0397(9) Uani 1 1 d .
C2 C 0.3645(5) 0.4349(4) 0.3585(4) 0.0405(9) Uani 1 1 d .
C3 C 0.2989(6) 0.4832(4) 0.4494(4) 0.0405(9) Uani 1 1 d .
C4 C 0.2362(5) 0.4113(4) 0.5135(4) 0.0388(9) Uani 1 1 d .
C5 C 0.3975(7) 0.2534(5) 0.2673(4) 0.0526(12) Uani 1 1 d .
H5A H 0.3296 0.2671 0.2103 0.079 Uiso 1 1 calc R
H5B H 0.3879 0.1774 0.2878 0.079 Uiso 1 1 calc R
H5C H 0.5049 0.2685 0.2487 0.079 Uiso 1 1 calc R
C6 C 0.4359(8) 0.5037(5) 0.2795(5) 0.0564(14) Uani 1 1 d .
H6A H 0.494 0.4574 0.2336 0.085 Uiso 1 1 calc R
H6B H 0.5062 0.5565 0.3101 0.085 Uiso 1 1 calc R
H6C H 0.3545 0.5422 0.2429 0.085 Uiso 1 1 calc R
C7 C 0.3013(7) 0.6026(4) 0.4651(5) 0.0512(12) Uani 1 1 d .
H7A H 0.2475 0.6202 0.527 0.077 Uiso 1 1 calc R
H7B H 0.2493 0.6387 0.4094 0.077 Uiso 1 1 calc R
H7C H 0.4086 0.6278 0.4693 0.077 Uiso 1 1 calc R
C8 C 0.1533(7) 0.4324(5) 0.6087(4) 0.0521(12) Uani 1 1 d .
H8A H 0.1945 0.4984 0.6396 0.078 Uiso 1 1 calc R
H8B H 0.1684 0.3707 0.6537 0.078 Uiso 1 1 calc R
H8C H 0.0427 0.4417 0.5953 0.078 Uiso 1 1 calc R
C9 C 0.0737(6) 0.2278(4) 0.4314(4) 0.0390(9) Uani 1 1 d .
C10 C -0.0042(6) 0.2688(5) 0.3492(4) 0.0454(10) Uani 1 1 d .
H10 H 0.0443 0.3217 0.3085 0.054 Uiso 1 1 calc R
C11 C -0.1506(7) 0.2335(5) 0.3263(5) 0.0519(12) Uani 1 1 d .
H11 H -0.2021 0.2616 0.2694 0.062 Uiso 1 1 calc R
C12 C -0.2251(7) 0.1557(5) 0.3868(6) 0.0533(15) Uani 1 1 d .
H12 H -0.3267 0.1313 0.3715 0.064 Uiso 1 1 calc R
C13 C -0.1468(7) 0.1160(5) 0.4685(5) 0.0547(13) Uani 1 1 d .
H13 H -0.1957 0.0639 0.5101 0.066 Uiso 1 1 calc R
C14 C 0.0019(7) 0.1505(4) 0.4913(5) 0.0463(11) Uani 1 1 d .
H14 H 0.0545 0.1216 0.5474 0.056 Uiso 1 1 calc R
P1 P 0.26370(14) 0.27744(10) 0.46339(9) 0.0368(2) Uani 1 1 d .
Cl1 Cl 0.54510(16) 0.04270(11) 0.64684(10) 0.0491(3) Uani 1 1 d .
Au1 Au 0.40252(2) 0.161531(14) 0.553700(14) 0.03979(11) Uani 1 1 d .

loop_
_atom_site_aniso_label
_atom_site_aniso_U_11
_atom_site_aniso_U_22
_atom_site_aniso_U_33
_atom_site_aniso_U_23
_atom_site_aniso_U_13
_atom_site_aniso_U_12
C1 0.034(2) 0.046(2) 0.039(2) 0.0018(16) -0.0005(17) 0.0006(17)
C2 0.0322(19) 0.046(2) 0.043(2) 0.0055(18) 0.0001(16) -0.0036(17)
C3 0.036(2) 0.040(2) 0.046(2) 0.0022(17) -0.0066(17) 0.0007(17)
C4 0.036(2) 0.041(2) 0.039(2) 0.0014(17) -0.0034(16) -0.0021(17)
C5 0.051(3) 0.059(3) 0.048(3) -0.005(2) 0.005(2) 0.004(2)
C6 0.057(3) 0.059(3) 0.053(3) 0.015(2) 0.006(2) -0.014(3)
C7 0.054(3) 0.037(2) 0.063(3) 0.000(2) -0.005(2) 0.000(2)
C8 0.055(3) 0.055(3) 0.046(3) -0.002(2) 0.002(2) 0.003(2)
C9 0.036(2) 0.039(2) 0.042(2) -0.0019(17) -0.0008(16) 0.0005(17)
C10 0.041(2) 0.048(2) 0.047(2) 0.0005(19) -0.0030(19) -0.005(2)
C11 0.040(2) 0.057(3) 0.058(3) -0.001(2) -0.006(2) -0.005(2)
C12 0.030(2) 0.062(4) 0.068(4) -0.013(2) 0.002(2) -0.005(2)
C13 0.045(3) 0.048(3) 0.071(4) 0.004(2) 0.008(3) -0.009(2)
C14 0.044(3) 0.044(3) 0.052(3) 0.0069(19) 0.006(2) -0.0025(19)
P1 0.0356(5) 0.0368(5) 0.0379(5) 0.0024(4) -0.0004(4) -0.0019(4)
Cl1 0.0501(6) 0.0486(6) 0.0488(6) 0.0053(5) -0.0087(5) 0.0038(5)
Au1 0.03893(14) 0.03925(15) 0.04117(15) 0.00295(5) -0.00257(8) -0.00060(6)

loop_
_atom_type_symbol
_atom_type_description
_atom_type_scat_dispersion_real
_atom_type_scat_dispersion_imag
_atom_type_scat_source
C C 0.0033 0.0016 'International Tables Vol C Tables 4.2.6.8 and 6.1.1.4'
H H 0 0 'International Tables Vol C Tables 4.2.6.8 and 6.1.1.4'
P P 0.1023 0.0942 'International Tables Vol C Tables 4.2.6.8 and 6.1.1.4'
Cl Cl 0.1484 0.1585 'International Tables Vol C Tables 4.2.6.8 and 6.1.1.4'
Au Au -2.0133 8.8022 'International Tables Vol C Tables 4.2.6.8 and 6.1.1.4'

loop_
_geom_angle_atom_site_label_1
_geom_angle_atom_site_label_2
_geom_angle_atom_site_label_3
_geom_angle
C2 C1 C5 128.2(5)
C2 C1 P1 108.5(4)
C5 C1 P1 123.2(4)
C1 C2 C3 114.9(4)
C1 C2 C6 123.5(5)
C3 C2 C6 121.6(5)
C4 C3 C2 115.0(4)
C4 C3 C7 124.2(5)
C2 C3 C7 120.8(5)
C3 C4 C8 129.0(5)
C3 C4 P1 107.9(4)
C8 C4 P1 123.1(4)
C1 C5 H5A 109.5
C1 C5 H5B 109.5
H5A C5 H5B 109.5
C1 C5 H5C 109.5
H5A C5 H5C 109.5
H5B C5 H5C 109.5
C2 C6 H6A 109.5
C2 C6 H6B 109.5
H6A C6 H6B 109.5
C2 C6 H6C 109.5
H6A C6 H6C 109.5
H6B C6 H6C 109.5
C3 C7 H7A 109.5
C3 C7 H7B 109.5
H7A C7 H7B 109.5
C3 C7 H7C 109.5
H7A C7 H7C 109.5
H7B C7 H7C 109.5
C4 C8 H8A 109.5
C4 C8 H8B 109.5
H8A C8 H8B 109.5
C4 C8 H8C 109.5
H8A C8 H8C 109.5
H8B C8 H8C 109.5
C10 C9 C14 119.6(5)
C10 C9 P1 120.4(4)
C14 C9 P1 120.0(4)
C11 C10 C9 120.6(5)
C11 C10 H10 119.7
C9 C10 H10 119.7
C10 C11 C12 120.4(6)
C10 C11 H11 119.8
C12 C11 H11 119.8
C13 C12 C11 118.4(5)
C13 C12 H12 120.8
C11 C12 H12 120.8
C12 C13 C14 121.3(5)
C12 C13 H13 119.3
C14 C13 H13 119.3
C13 C14 C9 119.7(6)
C13 C14 H14 120.2
C9 C14 H14 120.2
C1 P1 C4 93.6(2)
C1 P1 C9 107.7(2)
C4 P1 C9 106.2(2)
C1 P1 Au1 116.41(18)
C4 P1 Au1 117.06(16)
C9 P1 Au1 113.75(17)
P1 Au1 Cl1 179.86(5)

loop_
_geom_bond_atom_site_label_1
_geom_bond_atom_site_label_2
_geom_bond_distance
C1 C2 1.343(7)
C1 C5 1.507(8)
C1 P1 1.787(5)
C2 C3 1.477(7)
C2 C6 1.495(7)
C3 C4 1.350(7)
C3 C7 1.485(7)
C4 C8 1.493(7)
C4 P1 1.797(5)
C5 H5A 0.98
C5 H5B 0.98
C5 H5C 0.98
C6 H6A 0.98
C6 H6B 0.98
C6 H6C 0.98
C7 H7A 0.98
C7 H7B 0.98
C7 H7C 0.98
C8 H8A 0.98
C8 H8B 0.98
C8 H8C 0.98
C9 C10 1.389(7)
C9 C14 1.394(7)
C9 P1 1.804(5)
C10 C11 1.372(7)
C10 H10 0.95
C11 C12 1.414(9)
C11 H11 0.95
C12 C13 1.380(10)
C12 H12 0.95
C13 C14 1.388(8)
C13 H13 0.95
C14 H14 0.95
P1 Au1 2.2241(12)
Cl1 Au1 2.2854(13)

loop_
_geom_hbond_atom_site_label_D
_geom_hbond_atom_site_label_H
_geom_hbond_atom_site_label_A
_geom_hbond_distance_DH
_geom_hbond_distance_HA
_geom_hbond_distance_DA
_geom_hbond_angle_DHA
_geom_hbond_site_symmetry_A
C10 H10 Cl1 0.95 2.74 3.606(6) 151.3 4_565
